data_2236878
loop_
_publ_author_name
'Van Tonder, Johannes'
'Gohain, Mukut'
'Loganathan, Nagarajan'
'Bezuidenhoudt, Barend C. B.'

_publ_section_title
;
 2,5-Dihexylthiophene 1,1-dioxide
;
_journal_coeditor_code GK2532
_journal_issue 12
_journal_name_full 'Acta Crystallographica Section E'
_journal_page_first o3437
_journal_paper_doi 10.1107/S1600536812046867
_journal_volume 68
_journal_year 2012
_chemical_formula_iupac 'C16 H28 O2 S'
_chemical_formula_moiety 'C16 H28 O2 S'
_chemical_formula_sum 'C16 H28 O2 S'
_chemical_formula_weight 284.44
_chemical_name_common '2,5-dihexyl-thiophene 1,1-dioxide'
_chemical_name_systematic
;
2,5-Dihexylthiophene 1,1-dioxide
;
_space_group_IT_number 14
_symmetry_cell_setting monoclinic
_symmetry_space_group_name_Hall '-P 2yn'
_symmetry_space_group_name_H-M 'P 1 21/n 1'
_atom_sites_solution_hydrogens geom
_atom_sites_solution_primary direct
_atom_sites_solution_secondary difmap
_audit_creation_method SHELXL-97
_cell_angle_alpha 90.00
_cell_angle_beta 91.770(8)
_cell_angle_gamma 90.00
_cell_formula_units_Z 4
_cell_length_a 5.8249(11)
_cell_length_b 11.248(2)
_cell_length_c 27.207(6)
_cell_measurement_reflns_used 4797
_cell_measurement_temperature 293(2)
_cell_measurement_theta_max 23.13
_cell_measurement_theta_min 2.35
_cell_volume 1781.7(6)
_computing_cell_refinement 'SAINT-Plus (Bruker, 2008)'
_computing_data_collection 'APEX2 (Bruker, 2008)'
_computing_data_reduction 'SAINT-Plus (Bruker, 2008)'
_computing_molecular_graphics 'DIAMOND (Brandenburg & Putz, 2005)'
_computing_publication_material 'SHELXTL (Sheldrick, 2008)'
_computing_structure_refinement 'SHELXTL (Sheldrick, 2008)'
_computing_structure_solution 'SHELXTL (Sheldrick, 2008) and WinGX (Farrugia 2012)'
_diffrn_ambient_temperature 293(2)
_diffrn_measured_fraction_theta_full 0.997
_diffrn_measured_fraction_theta_max 0.997
_diffrn_measurement_device_type 'Bruker APEXII CCD'
_diffrn_measurement_method '\f and \w scans'
_diffrn_radiation_monochromator graphite
_diffrn_radiation_source 'sealed tube'
_diffrn_radiation_type MoK\a
_diffrn_radiation_wavelength 0.71073
_diffrn_reflns_av_R_equivalents 0.0716
_diffrn_reflns_av_sigmaI/netI 0.0481
_diffrn_reflns_limit_h_max 5
_diffrn_reflns_limit_h_min -6
_diffrn_reflns_limit_k_max 13
_diffrn_reflns_limit_k_min -13
_diffrn_reflns_limit_l_max 32
_diffrn_reflns_limit_l_min -32
_diffrn_reflns_number 18944
_diffrn_reflns_theta_full 25.11
_diffrn_reflns_theta_max 25.11
_diffrn_reflns_theta_min 2.35
_diffrn_standards_interval_count 0
_diffrn_standards_interval_time 0
_diffrn_standards_number 0
_exptl_absorpt_coefficient_mu 0.179
_exptl_absorpt_correction_T_max 0.982
_exptl_absorpt_correction_T_min 0.841
_exptl_absorpt_correction_type multi-scan
_exptl_absorpt_process_details '(SADABS; Bruker 2008)'
_exptl_crystal_colour colourless
_exptl_crystal_density_diffrn 1.060
_exptl_crystal_density_method 'not measured'
_exptl_crystal_description needle
_exptl_crystal_F_000 624
_exptl_crystal_size_max 1.00
_exptl_crystal_size_mid 0.30
_exptl_crystal_size_min 0.10
_refine_diff_density_max 0.263
_refine_diff_density_min -0.200
_refine_ls_extinction_method none
_refine_ls_goodness_of_fit_ref 1.067
_refine_ls_hydrogen_treatment constr
_refine_ls_matrix_type full
_refine_ls_number_parameters 174
_refine_ls_number_reflns 3149
_refine_ls_number_restraints 0
_refine_ls_restrained_S_all 1.067
_refine_ls_R_factor_all 0.0891
_refine_ls_R_factor_gt 0.0622
_refine_ls_shift/su_max 0.000
_refine_ls_shift/su_mean 0.000
_refine_ls_structure_factor_coef Fsqd
_refine_ls_weighting_details 'calc w=1/[\s^2^(Fo^2^)+(0.0703P)^2^+0.6152P] where P=(Fo^2^+2Fc^2^)/3'
_refine_ls_weighting_scheme calc
_refine_ls_wR_factor_gt 0.1499
_refine_ls_wR_factor_ref 0.1672
_reflns_number_gt 2207
_reflns_number_total 3149
_reflns_threshold_expression I>2sigma(I)
_cod_data_source_file gk2532.cif
_cod_data_source_block I
_cod_original_sg_symbol_H-M 'P 21/n'
_cod_database_code 2236878
_cod_database_fobs_code 2236878

loop_
_symmetry_equiv_pos_as_xyz
'x, y, z'
'-x+1/2, y+1/2, -z+1/2'
'-x, -y, -z'
'x-1/2, -y-1/2, z-1/2'

loop_
_atom_site_type_symbol
_atom_site_label
_atom_site_fract_x
_atom_site_fract_y
_atom_site_fract_z
_atom_site_U_iso_or_equiv
_atom_site_adp_type
_atom_site_calc_flag
_atom_site_refinement_flags
_atom_site_occupancy
_atom_site_symmetry_multiplicity
S S1 0.46906(11) 1.12674(5) 0.21332(3) 0.0601(3) Uani d . 1 1
O O1 0.3088(3) 1.17815(16) 0.17855(8) 0.0747(6) Uani d . 1 1
O O2 0.6195(3) 1.20741(15) 0.23951(8) 0.0810(7) Uani d . 1 1
C C1 0.3264(5) 1.0326(2) 0.25486(11) 0.0626(7) Uani d . 1 1
C C2 0.4059(5) 0.9226(2) 0.24780(11) 0.0694(8) Uani d . 1 1
H H2 0.3564 0.8578 0.2659 0.083 Uiso calc R 1 1
C C3 0.5755(5) 0.9109(2) 0.20979(12) 0.0723(9) Uani d . 1 1
H H3 0.6418 0.8382 0.2022 0.087 Uiso calc R 1 1
C C4 0.6296(5) 1.0103(2) 0.18666(11) 0.0607(7) Uani d . 1 1
C C5 0.7877(5) 1.0372(2) 0.14685(13) 0.0754(9) Uani d . 1 1
H H5A 0.8910 1.1002 0.1577 0.090 Uiso calc R 1 1
H H5B 0.6990 1.0664 0.1186 0.090 Uiso calc R 1 1
C C6 0.9293(6) 0.9312(3) 0.13111(14) 0.0841(9) Uani d . 1 1
H H6A 1.0245 0.9051 0.1589 0.101 Uiso calc R 1 1
H H6B 0.8260 0.8666 0.1222 0.101 Uiso calc R 1 1
C C7 1.0796(6) 0.9554(3) 0.08902(15) 0.0989(11) Uani d . 1 1
H H7A 1.1824 1.0204 0.0977 0.119 Uiso calc R 1 1
H H7B 0.9846 0.9806 0.0610 0.119 Uiso calc R 1 1
C C8 1.2227(7) 0.8481(4) 0.07397(17) 0.1131(13) Uani d . 1 1
H H8A 1.3208 0.8246 0.1017 0.136 Uiso calc R 1 1
H H8B 1.1196 0.7824 0.0665 0.136 Uiso calc R 1 1
C C9 1.3646(10) 0.8683(5) 0.0321(2) 0.157(2) Uani d . 1 1
H H9A 1.4668 0.9344 0.0396 0.189 Uiso calc R 1 1
H H9B 1.2660 0.8918 0.0044 0.189 Uiso calc R 1 1
C C10 1.5056(10) 0.7652(6) 0.0169(2) 0.174(2) Uani d . 1 1
H H10A 1.6233 0.7500 0.0416 0.261 Uiso calc R 1 1
H H10B 1.5751 0.7827 -0.0138 0.261 Uiso calc R 1 1
H H10C 1.4093 0.6963 0.0131 0.261 Uiso calc R 1 1
C C11 0.1562(5) 1.0832(2) 0.28819(12) 0.0699(8) Uani d . 1 1
H H11A 0.0457 1.1296 0.2689 0.084 Uiso calc R 1 1
H H11B 0.2345 1.1368 0.3110 0.084 Uiso calc R 1 1
C C12 0.0284(6) 0.9910(3) 0.31714(13) 0.0772(9) Uani d . 1 1
H H12A -0.0550 0.9395 0.2942 0.093 Uiso calc R 1 1
H H12B 0.1395 0.9423 0.3352 0.093 Uiso calc R 1 1
C C13 -0.1368(6) 1.0412(3) 0.35249(13) 0.0923(10) Uani d . 1 1
H H13A -0.2437 1.0931 0.3348 0.111 Uiso calc R 1 1
H H13B -0.0528 1.0889 0.3767 0.111 Uiso calc R 1 1
C C14 -0.2728(7) 0.9448(4) 0.37919(16) 0.1160(14) Uani d . 1 1
H H14A -0.3549 0.8971 0.3547 0.139 Uiso calc R 1 1
H H14B -0.1644 0.8929 0.3964 0.139 Uiso calc R 1 1
C C15 -0.4357(10) 0.9875(5) 0.4140(2) 0.155(2) Uani d . 1 1
H H15A -0.5433 1.0410 0.3974 0.186 Uiso calc R 1 1
H H15B -0.3547 1.0321 0.4396 0.186 Uiso calc R 1 1
C C16 -0.5686(10) 0.8855(7) 0.4373(2) 0.192(3) Uani d . 1 1
H H16A -0.6504 0.8417 0.4121 0.288 Uiso calc R 1 1
H H16B -0.6758 0.9174 0.4600 0.288 Uiso calc R 1 1
H H16C -0.4630 0.8336 0.4545 0.288 Uiso calc R 1 1

loop_
_atom_site_aniso_label
_atom_site_aniso_U_11
_atom_site_aniso_U_22
_atom_site_aniso_U_33
_atom_site_aniso_U_12
_atom_site_aniso_U_13
_atom_site_aniso_U_23
S1 0.0592(4) 0.0319(3) 0.0888(5) -0.0010(3) -0.0051(4) 0.0004(3)
O1 0.0735(12) 0.0499(10) 0.0999(15) 0.0105(9) -0.0096(11) 0.0143(10)
O2 0.0808(13) 0.0438(10) 0.1173(17) -0.0150(9) -0.0117(12) -0.0124(10)
C1 0.0659(17) 0.0403(13) 0.0810(19) -0.0032(12) -0.0056(15) 0.0016(12)
C2 0.081(2) 0.0363(13) 0.091(2) -0.0026(13) 0.0022(17) 0.0073(13)
C3 0.0754(19) 0.0374(13) 0.103(2) 0.0078(13) -0.0057(18) -0.0004(14)
C4 0.0541(15) 0.0411(13) 0.0864(19) 0.0029(12) -0.0040(15) -0.0038(13)
C5 0.0680(19) 0.0589(16) 0.099(2) 0.0019(15) -0.0018(18) -0.0043(16)
C6 0.073(2) 0.075(2) 0.104(2) 0.0089(17) 0.0018(19) -0.0114(19)
C7 0.088(2) 0.100(3) 0.109(3) 0.008(2) 0.014(2) -0.013(2)
C8 0.103(3) 0.119(3) 0.118(3) 0.013(3) 0.022(3) -0.011(3)
C9 0.147(4) 0.176(6) 0.150(5) 0.038(4) 0.033(4) -0.011(4)
C10 0.158(5) 0.202(6) 0.164(5) 0.069(4) 0.033(4) -0.040(5)
C11 0.0752(19) 0.0464(14) 0.088(2) -0.0014(14) 0.0038(16) -0.0020(14)
C12 0.081(2) 0.0609(17) 0.090(2) -0.0078(15) 0.0033(18) 0.0062(16)
C13 0.099(3) 0.086(2) 0.093(2) -0.007(2) 0.013(2) 0.009(2)
C14 0.108(3) 0.135(4) 0.106(3) -0.004(3) 0.019(3) 0.021(3)
C15 0.147(4) 0.189(6) 0.130(4) -0.039(4) 0.022(4) 0.009(4)
C16 0.152(5) 0.277(8) 0.149(5) -0.087(5) 0.016(4) 0.075(5)

loop_
_atom_type_symbol
_atom_type_description
_atom_type_scat_dispersion_real
_atom_type_scat_dispersion_imag
_atom_type_scat_source
C C 0.0033 0.0016 'International Tables Vol C Tables 4.2.6.8 and 6.1.1.4'
H H 0.0000 0.0000 'International Tables Vol C Tables 4.2.6.8 and 6.1.1.4'
O O 0.0106 0.0060 'International Tables Vol C Tables 4.2.6.8 and 6.1.1.4'
S S 0.1246 0.1234 'International Tables Vol C Tables 4.2.6.8 and 6.1.1.4'

loop_
_geom_angle_atom_site_label_1
_geom_angle_atom_site_label_2
_geom_angle_atom_site_label_3
_geom_angle
_geom_angle_publ_flag
O1 S1 O2 116.66(12) n
O1 S1 C1 110.71(13) n
O2 S1 C1 110.61(13) n
O1 S1 C4 111.64(13) n
O2 S1 C4 110.35(13) n
C1 S1 C4 94.74(13) n
C2 C1 C11 133.4(3) n
C2 C1 S1 106.8(2) n
C11 C1 S1 119.78(19) n
C1 C2 C3 115.5(2) n
C1 C2 H2 122.3 ?
C3 C2 H2 122.3 ?
C4 C3 C2 115.9(2) n
C4 C3 H3 122.0 ?
C2 C3 H3 122.0 ?
C3 C4 C5 133.2(3) ?
C3 C4 S1 107.0(2) ?
C5 C4 S1 119.80(19) ?
C4 C5 C6 113.8(3) ?
C4 C5 H5A 108.8 ?
C6 C5 H5A 108.8 ?
C4 C5 H5B 108.8 ?
C6 C5 H5B 108.8 ?
H5A C5 H5B 107.7 ?
C7 C6 C5 114.3(3) ?
C7 C6 H6A 108.7 ?
C5 C6 H6A 108.7 ?
C7 C6 H6B 108.7 ?
C5 C6 H6B 108.7 ?
H6A C6 H6B 107.6 ?
C6 C7 C8 113.6(3) ?
C6 C7 H7A 108.8 ?
C8 C7 H7A 108.8 ?
C6 C7 H7B 108.8 ?
C8 C7 H7B 108.8 ?
H7A C7 H7B 107.7 ?
C9 C8 C7 114.6(4) ?
C9 C8 H8A 108.6 ?
C7 C8 H8A 108.6 ?
C9 C8 H8B 108.6 ?
C7 C8 H8B 108.6 ?
H8A C8 H8B 107.6 ?
C8 C9 C10 115.5(5) ?
C8 C9 H9A 108.4 ?
C10 C9 H9A 108.4 ?
C8 C9 H9B 108.4 ?
C10 C9 H9B 108.4 ?
H9A C9 H9B 107.5 ?
C9 C10 H10A 109.5 ?
C9 C10 H10B 109.5 ?
H10A C10 H10B 109.5 ?
C9 C10 H10C 109.5 ?
H10A C10 H10C 109.5 ?
H10B C10 H10C 109.5 ?
C1 C11 C12 113.9(2) ?
C1 C11 H11A 108.8 ?
C12 C11 H11A 108.8 ?
C1 C11 H11B 108.8 ?
C12 C11 H11B 108.8 ?
H11A C11 H11B 107.7 ?
C13 C12 C11 114.4(3) ?
C13 C12 H12A 108.6 ?
C11 C12 H12A 108.6 ?
C13 C12 H12B 108.6 ?
C11 C12 H12B 108.6 ?
H12A C12 H12B 107.6 ?
C12 C13 C14 112.9(3) ?
C12 C13 H13A 109.0 ?
C14 C13 H13A 109.0 ?
C12 C13 H13B 109.0 ?
C14 C13 H13B 109.0 ?
H13A C13 H13B 107.8 ?
C15 C14 C13 115.7(4) ?
C15 C14 H14A 108.4 ?
C13 C14 H14A 108.4 ?
C15 C14 H14B 108.4 ?
C13 C14 H14B 108.4 ?
H14A C14 H14B 107.4 ?
C14 C15 C16 111.9(5) ?
C14 C15 H15A 109.2 ?
C16 C15 H15A 109.2 ?
C14 C15 H15B 109.2 ?
C16 C15 H15B 109.2 ?
H15A C15 H15B 107.9 ?
C15 C16 H16A 109.5 ?
C15 C16 H16B 109.5 ?
H16A C16 H16B 109.5 ?
C15 C16 H16C 109.5 ?
H16A C16 H16C 109.5 ?
H16B C16 H16C 109.5 ?

loop_
_geom_bond_atom_site_label_1
_geom_bond_atom_site_label_2
_geom_bond_distance
_geom_bond_publ_flag
S1 O1 1.4306(19) n
S1 O2 1.4353(19) n
S1 C1 1.774(3) n
S1 C4 1.777(3) n
C1 C2 1.337(4) n
C1 C11 1.478(4) n
C2 C3 1.458(4) n
C2 H2 0.9300 ?
C3 C4 1.325(4) n
C3 H3 0.9300 ?
C4 C5 1.475(4) n
C5 C6 1.519(4) ?
C5 H5A 0.9700 ?
C5 H5B 0.9700 ?
C6 C7 1.488(5) ?
C6 H6A 0.9700 ?
C6 H6B 0.9700 ?
C7 C8 1.529(5) ?
C7 H7A 0.9700 ?
C7 H7B 0.9700 ?
C8 C9 1.446(7) ?
C8 H8A 0.9700 ?
C8 H8B 0.9700 ?
C9 C10 1.487(7) ?
C9 H9A 0.9700 ?
C9 H9B 0.9700 ?
C10 H10A 0.9600 ?
C10 H10B 0.9600 ?
C10 H10C 0.9600 ?
C11 C12 1.512(4) ?
C11 H11A 0.9700 ?
C11 H11B 0.9700 ?
C12 C13 1.492(5) ?
C12 H12A 0.9700 ?
C12 H12B 0.9700 ?
C13 C14 1.539(5) ?
C13 H13A 0.9700 ?
C13 H13B 0.9700 ?
C14 C15 1.443(6) ?
C14 H14A 0.9700 ?
C14 H14B 0.9700 ?
C15 C16 1.533(7) ?
C15 H15A 0.9700 ?
C15 H15B 0.9700 ?
C16 H16A 0.9600 ?
C16 H16B 0.9600 ?
C16 H16C 0.9600 ?

loop_
_geom_hbond_atom_site_label_D
_geom_hbond_atom_site_label_H
_geom_hbond_atom_site_label_A
_geom_hbond_site_symmetry_A
_geom_hbond_distance_DH
_geom_hbond_distance_HA
_geom_hbond_distance_DA
_geom_hbond_angle_DHA
C3 H3 O2 2_645 0.93 2.54 3.186(3) 126

loop_
_cod_related_entry_id
_cod_related_entry_database
_cod_related_entry_code
1 ChemSpider 8788455
